data_7218081
loop_
_publ_author_name
'Wesela-Bauman, Grzegorz'
'Luli\'nski, Sergiusz'
'Serwatowski, Janusz'
'Wo\'zniak, Krzysztof'

_publ_section_title
;
 Charge transfer properties of two polymorphs of luminescent
 (2-fluoro-3-pyridyl)(2,2'-biphenyl)borinic 8-oxyquinolinate.
;
_journal_issue 41
_journal_name_full 'Physical chemistry chemical physics : PCCP'
_journal_page_first 22762
_journal_page_last 22774
_journal_paper_doi 10.1039/c4cp02606c
_journal_volume 16
_journal_year 2014
_chemical_absolute_configuration unk
_chemical_formula_moiety 'C26 H18 B1 F1 N2 O1'
_chemical_formula_sum 'C26 H18 B F N2 O'
_chemical_formula_weight 404.25
_space_group_IT_number 29
_symmetry_cell_setting orthorhombic
_symmetry_space_group_name_Hall 'P 2c -2ac'
_symmetry_space_group_name_H-M 'P c a 21'
_atom_sites_solution_hydrogens difmap
_atom_sites_solution_primary other
_audit_creation_date 13-09-16
_audit_creation_method CRYSTALS_ver_14.40
_cell_angle_alpha 90
_cell_angle_beta 90
_cell_angle_gamma 90
_cell_formula_units_Z 8
_cell_length_a 12.3765(7)
_cell_length_b 14.9478(9)
_cell_length_c 21.9246(13)
_cell_measurement_reflns_used 9981
_cell_measurement_temperature 100
_cell_measurement_theta_max 31
_cell_measurement_theta_min 2
_cell_volume 4056.1(4)
_computing_cell_refinement 'Apex2 (Bruker AXS, 2006)'
_computing_data_collection 'Apex2 (Bruker AXS, 2006)'
_computing_data_reduction 'Apex2 (Bruker AXS, 2006)'
_computing_molecular_graphics 'CAMERON (Watkin et al., 1996)'
_computing_publication_material 'CRYSTALS (Betteridge et al., 2003)'
_computing_structure_refinement 'CRYSTALS (Betteridge et al., 2003)'
_computing_structure_solution 'Superflip (Palatinus & Chapuis, 2007)'
_diffrn_ambient_temperature 100
_diffrn_measured_fraction_theta_full 0.995
_diffrn_measured_fraction_theta_max 0.995
_diffrn_measurement_device Area
_diffrn_measurement_device_type 'Bruker Kappa Apex2'
_diffrn_measurement_method \w
_diffrn_radiation_monochromator graphite
_diffrn_radiation_type 'Mo K\a'
_diffrn_radiation_wavelength 0.71073
_diffrn_reflns_av_R_equivalents 0.056
_diffrn_reflns_limit_h_max 17
_diffrn_reflns_limit_h_min -13
_diffrn_reflns_limit_k_max 21
_diffrn_reflns_limit_k_min -21
_diffrn_reflns_limit_l_max 31
_diffrn_reflns_limit_l_min -30
_diffrn_reflns_number 45654
_diffrn_reflns_theta_full 30.655
_diffrn_reflns_theta_max 30.655
_diffrn_reflns_theta_min 2.304
_diffrn_standards_number 0
_exptl_absorpt_coefficient_mu 0.087
_exptl_absorpt_correction_T_max 0.98
_exptl_absorpt_correction_T_min 0.87
_exptl_absorpt_correction_type multi-scan
_exptl_absorpt_process_details 'SADABS (Siemens, 1996)'
_exptl_crystal_colour green
_exptl_crystal_density_diffrn 1.324
_exptl_crystal_density_method 'not measured'
_exptl_crystal_description block
_exptl_crystal_F_000 1680
_exptl_crystal_size_max 0.400
_exptl_crystal_size_mid 0.300
_exptl_crystal_size_min 0.200
_refine_diff_density_max 0.46
_refine_diff_density_min -0.25
_refine_ls_extinction_method None
_refine_ls_goodness_of_fit_ref 0.9997
_refine_ls_hydrogen_treatment constr
_refine_ls_matrix_type full
_refine_ls_number_parameters 559
_refine_ls_number_reflns 6370
_refine_ls_number_restraints 1
_refine_ls_R_factor_all 0.0476
_refine_ls_R_factor_gt 0.0445
_refine_ls_shift/su_max 0.0004039
_refine_ls_shift/su_mean 0.0000286
_refine_ls_structure_factor_coef Fsqd
_refine_ls_weighting_details
;
 Method, part 1, Chebychev polynomial, (Watkin, 1994, Prince, 1982) 
 [weight] = 1.0/[A~0~*T~0~(x)+A~1~*T~1~(x) ... +A~n-1~]*T~n-1~(x)] 
 where A~i~ are the Chebychev coefficients listed below and x= Fcalc/Fmax 
 Method = Robust Weighting (Prince, 1982) 
 W = [weight] * [1-(deltaF/6*sigmaF)^2^]^2^ 
 A~i~ are: 
 5.85 8.89 4.01 0.894 
;
_refine_ls_weighting_scheme calc
_refine_ls_wR_factor_all 0.1047
_refine_ls_wR_factor_gt 0.1031
_refine_ls_wR_factor_ref 0.1047
_reflns_limit_h_max 17
_reflns_limit_h_min 0
_reflns_limit_k_max 21
_reflns_limit_k_min 0
_reflns_limit_l_max 31
_reflns_limit_l_min 0
_reflns_number_gt 6073
_reflns_number_total 6388
_reflns_threshold_expression I>2.0\s(I)
_oxford_diffrn_Wilson_B_factor 1.16
_oxford_diffrn_Wilson_scale 213.49
_oxford_refine_ls_r_factor_ref 0.0475
_oxford_refine_ls_scale 0.077140(18)
_oxford_reflns_number_all 6372
_oxford_reflns_threshold_expression_ref I>-3.0\s(I)
_oxford_structure_analysis_title '2011_06_09_gwbpc_24a_0m in Pca2(1)'
_cod_data_source_file c4cp02606c2.cif
_cod_data_source_block pc_24_ortho
_cod_depositor_comments
;
The following automatic conversions were performed:

'_atom_sites_solution_primary' value 'Other' changed to 'other'
according to
/usr/data/users/saulius/crontab/automatic-downloads/rss-feeds/RSC/lib/dictionaries/cif_core.dic
dictionary named 'cif_core.dic' version 2.4.2 from 2011-04-26.

Automatic conversion script
Id: cif_fix_values 2281 2013-09-26 08:29:07Z andrius 

 Adding full bibliography for 7218080--7218081.cif.
;
_cod_original_sg_symbol_H-M 'P c a 21 '
_cod_original_formula_sum 'C26 H18 B1 F1 N2 O1'
_cod_database_code 7218081

loop_
_symmetry_equiv_pos_as_xyz
x,y,z
-x,-y,z+1/2
-x+1/2,y,z+1/2
x+1/2,-y,z

loop_
_atom_site_label
_atom_site_type_symbol
_atom_site_fract_x
_atom_site_fract_y
_atom_site_fract_z
_atom_site_U_iso_or_equiv
_atom_site_occupancy
_atom_site_adp_type
_atom_site_refinement_flags_posn
H5 H 0.1338 0.1203 0.4361 0.0227 1.0000 Uiso R
H6 H -0.0411 0.1727 0.4418 0.0217 1.0000 Uiso R
H7 H -0.0852 0.3255 0.4302 0.0201 1.0000 Uiso R
H31 H -0.0679 0.6292 0.2290 0.0241 1.0000 Uiso R
H32 H 0.1118 0.6627 0.2460 0.0269 1.0000 Uiso R
H33 H 0.1702 0.8084 0.2739 0.0229 1.0000 Uiso R
H38 H 0.0510 0.9582 0.4006 0.0197 1.0000 Uiso R
H39 H 0.0123 0.9655 0.5053 0.0240 1.0000 Uiso R
H40 H -0.1604 1.0073 0.5364 0.0268 1.0000 Uiso R
H43 H -0.0905 1.1596 0.1162 0.0282 1.0000 Uiso R
H44 H -0.1112 1.2963 0.1668 0.0326 1.0000 Uiso R
H45 H -0.1107 1.2996 0.2734 0.0260 1.0000 Uiso R
H46 H -0.0993 1.1671 0.3283 0.0221 1.0000 Uiso R
H48 H 0.0954 0.9827 0.1742 0.0267 1.0000 Uiso R
H49 H 0.1192 0.8487 0.1201 0.0313 1.0000 Uiso R
H50 H -0.0259 0.7856 0.0673 0.0356 1.0000 Uiso R
H51 H -0.1951 0.8539 0.0707 0.0377 1.0000 Uiso R
H52 H -0.2198 0.9872 0.1249 0.0300 1.0000 Uiso R
N1 N 0.24884(13) 0.40121(10) 0.40756(8) 0.0129 1.0000 Uani .
N2 N 0.28902(16) 0.53844(12) 0.23315(9) 0.0211 1.0000 Uani .
N3 N -0.15454(13) 0.91175(11) 0.27490(8) 0.0116 1.0000 Uani .
N4 N -0.22019(15) 1.03276(12) 0.45441(9) 0.0186 1.0000 Uani .
O1 O 0.06635(11) 0.45532(9) 0.41341(7) 0.0136 1.0000 Uani .
O2 O 0.03282(11) 0.94768(9) 0.28927(7) 0.0129 1.0000 Uani .
F1 F 0.35648(11) 0.55966(10) 0.32676(7) 0.0235 1.0000 Uani .
F2 F -0.27148(10) 1.05753(9) 0.35811(6) 0.0191 1.0000 Uani .
B1 B 0.17646(17) 0.49086(14) 0.39607(10) 0.0123 1.0000 Uani .
B2 B -0.07502(16) 0.99286(14) 0.29803(10) 0.0112 1.0000 Uani .
H1 H 0.4045 0.4303 0.3990 0.0227 1.0000 Uiso R
H2 H 0.4647 0.2818 0.4080 0.0239 1.0000 Uiso R
H3 H 0.3432 0.1657 0.4222 0.0231 1.0000 Uiso R
H12 H 0.0327 0.4527 0.3005 0.0216 1.0000 Uiso R
H13 H 0.0536 0.4616 0.1945 0.0273 1.0000 Uiso R
H14 H 0.2158 0.5145 0.1543 0.0286 1.0000 Uiso R
H17 H 0.2886 0.6558 0.5685 0.0300 1.0000 Uiso R
H18 H 0.2425 0.7931 0.5243 0.0271 1.0000 Uiso R
H19 H 0.1751 0.7965 0.4243 0.0264 1.0000 Uiso R
H20 H 0.1528 0.6636 0.3705 0.0210 1.0000 Uiso R
H22 H 0.4430 0.5189 0.5220 0.0324 1.0000 Uiso R
H23 H 0.5007 0.3859 0.5684 0.0414 1.0000 Uiso R
H24 H 0.3746 0.2843 0.6058 0.0421 1.0000 Uiso R
H25 H 0.1901 0.3129 0.5943 0.0354 1.0000 Uiso R
H26 H 0.1318 0.4419 0.5439 0.0318 1.0000 Uiso R
H27 H -0.3064 0.9540 0.2733 0.0203 1.0000 Uiso R
H28 H -0.3811 0.8159 0.2443 0.0244 1.0000 Uiso R
H29 H -0.2718 0.6923 0.2292 0.0265 1.0000 Uiso R
C1 C 0.35393(16) 0.38323(14) 0.40459(10) 0.0162 1.0000 Uani .
C2 C 0.38958(16) 0.29462(15) 0.41007(11) 0.0191 1.0000 Uani .
C3 C 0.31773(17) 0.22546(14) 0.41893(11) 0.0187 1.0000 Uani .
C4 C 0.20578(16) 0.24325(12) 0.42202(9) 0.0146 1.0000 Uani .
C5 C 0.11956(17) 0.18247(13) 0.43177(10) 0.0174 1.0000 Uani .
C6 C 0.01538(17) 0.21454(13) 0.43481(10) 0.0175 1.0000 Uani .
C7 C -0.01213(16) 0.30614(13) 0.42828(9) 0.0150 1.0000 Uani .
C8 C 0.07046(15) 0.36575(12) 0.41890(9) 0.0132 1.0000 Uani .
C9 C 0.17691(15) 0.33344(12) 0.41609(9) 0.0125 1.0000 Uani .
C10 C 0.27215(16) 0.53249(13) 0.29173(10) 0.0158 1.0000 Uani .
C11 C 0.18076(15) 0.50206(12) 0.32262(9) 0.0130 1.0000 Uani .
C12 C 0.09814(17) 0.47485(13) 0.28367(10) 0.0169 1.0000 Uani .
C13 C 0.11033(19) 0.47973(14) 0.22093(11) 0.0216 1.0000 Uani .
C14 C 0.2068(2) 0.51162(15) 0.19728(10) 0.0222 1.0000 Uani .
C15 C 0.20457(15) 0.57738(12) 0.43638(9) 0.0140 1.0000 Uani .
C16 C 0.24655(17) 0.57717(13) 0.49631(10) 0.0162 1.0000 Uani .
C17 C 0.26049(19) 0.65750(15) 0.52820(10) 0.0213 1.0000 Uani .
C18 C 0.23342(18) 0.73925(14) 0.50188(11) 0.0217 1.0000 Uani .
C19 C 0.19346(18) 0.74116(14) 0.44291(11) 0.0204 1.0000 Uani .
C20 C 0.17984(16) 0.66117(13) 0.41103(10) 0.0170 1.0000 Uani .
C21 C 0.28145(18) 0.49320(15) 0.52752(9) 0.0178 1.0000 Uani .
C22 C 0.3915(2) 0.47642(17) 0.53582(11) 0.0255 1.0000 Uani .
C23 C 0.4258(2) 0.3982(2) 0.56418(12) 0.0322 1.0000 Uani .
C24 C 0.3512(3) 0.33738(18) 0.58594(12) 0.0319 1.0000 Uani .
C25 C 0.2416(3) 0.35426(15) 0.57883(11) 0.0289 1.0000 Uani .
C26 C 0.2068(2) 0.43134(15) 0.54947(11) 0.0225 1.0000 Uani .
C27 C -0.26043(16) 0.90395(13) 0.26717(10) 0.0158 1.0000 Uani .
C28 C -0.30519(17) 0.82112(15) 0.24962(11) 0.0195 1.0000 Uani .
C29 C -0.24066(17) 0.74785(14) 0.24079(10) 0.0189 1.0000 Uani .
C30 C -0.12739(16) 0.75465(13) 0.24881(10) 0.0158 1.0000 Uani .
C31 C -0.04705(18) 0.68782(14) 0.24092(10) 0.0198 1.0000 Uani .
C32 C 0.05969(18) 0.70889(14) 0.25066(11) 0.0207 1.0000 Uani .
C33 C 0.09578(16) 0.79543(14) 0.26815(10) 0.0178 1.0000 Uani .
C34 C 0.01914(15) 0.86095(13) 0.27578(9) 0.0132 1.0000 Uani .
C35 C -0.09010(15) 0.83931(12) 0.26631(9) 0.0127 1.0000 Uani .
C36 C -0.19255(15) 1.03016(13) 0.39683(10) 0.0146 1.0000 Uani .
C37 C -0.09503(15) 1.00285(12) 0.37057(9) 0.0118 1.0000 Uani .
C38 C -0.01809(16) 0.97766(12) 0.41396(9) 0.0144 1.0000 Uani .
C39 C -0.04119(18) 0.98079(14) 0.47603(10) 0.0185 1.0000 Uani .
C40 C -0.14345(19) 1.00739(15) 0.49413(10) 0.0212 1.0000 Uani .
C41 C -0.08596(15) 1.08161(12) 0.25675(9) 0.0129 1.0000 Uani .
C42 C -0.08182(17) 1.08097(13) 0.19244(10) 0.0160 1.0000 Uani .
C43 C -0.0919(2) 1.16098(15) 0.15951(11) 0.0232 1.0000 Uani .
C44 C -0.1036(2) 1.24246(15) 0.18943(12) 0.0250 1.0000 Uani .
C45 C -0.10484(17) 1.24413(13) 0.25247(12) 0.0208 1.0000 Uani .
C46 C -0.09705(16) 1.16477(13) 0.28507(10) 0.0163 1.0000 Uani .
C47 C -0.06534(18) 0.99687(14) 0.15640(9) 0.0169 1.0000 Uani .
C48 C 0.03587(19) 0.95608(15) 0.15374(10) 0.0205 1.0000 Uani .
C49 C 0.0505(2) 0.87701(16) 0.12118(11) 0.0255 1.0000 Uani .
C50 C -0.0357(2) 0.83921(16) 0.08991(11) 0.0281 1.0000 Uani .
C51 C -0.1359(2) 0.88045(18) 0.09141(11) 0.0285 1.0000 Uani .
C52 C -0.1510(2) 0.95903(16) 0.12449(10) 0.0231 1.0000 Uani .

loop_
_atom_site_aniso_label
_atom_site_aniso_U_11
_atom_site_aniso_U_22
_atom_site_aniso_U_33
_atom_site_aniso_U_23
_atom_site_aniso_U_13
_atom_site_aniso_U_12
N1 0.0107(6) 0.0128(6) 0.0153(7) 0.0009(6) 0.0014(5) 0.0004(5)
N2 0.0263(9) 0.0169(8) 0.0201(9) 0.0020(6) 0.0070(7) 0.0023(7)
N3 0.0107(6) 0.0122(7) 0.0119(6) -0.0013(5) 0.0001(5) 0.0004(5)
N4 0.0173(8) 0.0200(8) 0.0185(8) -0.0038(6) 0.0041(6) -0.0040(6)
O1 0.0109(6) 0.0114(6) 0.0185(6) 0.0012(5) 0.0012(5) -0.0003(4)
O2 0.0094(5) 0.0121(6) 0.0171(6) -0.0019(5) -0.0003(5) 0.0006(4)
F1 0.0146(5) 0.0297(7) 0.0261(7) 0.0057(6) 0.0009(5) -0.0062(5)
F2 0.0109(5) 0.0254(6) 0.0211(6) -0.0044(5) -0.0013(4) 0.0036(4)
B1 0.0094(8) 0.0109(8) 0.0167(9) 0.0015(7) -0.0006(7) -0.0007(6)
B2 0.0085(8) 0.0106(8) 0.0146(8) -0.0005(7) -0.0009(7) 0.0003(6)
C1 0.0120(8) 0.0173(8) 0.0192(9) 0.0004(7) -0.0003(7) -0.0002(6)
C2 0.0133(8) 0.0201(9) 0.0240(10) 0.0011(8) 0.0003(7) 0.0035(7)
C3 0.0175(9) 0.0165(8) 0.0221(9) -0.0004(7) -0.0011(7) 0.0051(7)
C4 0.0187(8) 0.0110(7) 0.0141(8) 0.0003(6) -0.0008(7) 0.0010(6)
C5 0.0213(9) 0.0119(7) 0.0191(9) 0.0014(7) -0.0003(7) -0.0024(7)
C6 0.0206(9) 0.0150(8) 0.0168(9) 0.0016(7) -0.0004(7) -0.0057(7)
C7 0.0140(8) 0.0156(8) 0.0155(8) 0.0011(7) 0.0001(7) -0.0025(6)
C8 0.0136(8) 0.0135(7) 0.0123(8) 0.0002(6) 0.0007(6) -0.0007(6)
C9 0.0141(8) 0.0121(7) 0.0114(7) -0.0002(6) -0.0002(6) 0.0004(6)
C10 0.0155(8) 0.0126(8) 0.0192(9) 0.0025(7) 0.0025(7) 0.0010(6)
C11 0.0114(7) 0.0113(7) 0.0162(8) 0.0010(6) 0.0013(6) 0.0014(6)
C12 0.0181(9) 0.0137(8) 0.0189(9) 0.0000(7) -0.0003(7) 0.0006(7)
C13 0.0259(10) 0.0187(9) 0.0201(9) -0.0040(8) -0.0054(8) 0.0043(7)
C14 0.0345(12) 0.0178(9) 0.0143(8) -0.0010(7) 0.0029(8) 0.0078(8)
C15 0.0120(7) 0.0124(7) 0.0177(9) 0.0006(7) 0.0012(7) -0.0009(6)
C16 0.0163(8) 0.0154(8) 0.0169(8) 0.0023(7) 0.0007(7) -0.0012(7)
C17 0.0241(10) 0.0216(9) 0.0181(9) -0.0042(8) 0.0003(8) -0.0020(8)
C18 0.0225(10) 0.0158(8) 0.0270(11) -0.0055(8) 0.0014(8) -0.0019(7)
C19 0.0189(9) 0.0123(8) 0.0300(11) -0.0003(8) 0.0023(8) 0.0009(7)
C20 0.0153(8) 0.0143(8) 0.0213(9) 0.0011(7) -0.0010(7) 0.0012(6)
C21 0.0217(9) 0.0203(9) 0.0115(7) -0.0007(7) -0.0027(7) -0.0007(7)
C22 0.0229(11) 0.0308(11) 0.0229(10) 0.0059(9) 0.0003(8) 0.0025(9)
C23 0.0357(13) 0.0366(13) 0.0243(11) 0.0052(10) -0.0038(10) 0.0124(11)
C24 0.0511(16) 0.0245(11) 0.0200(10) 0.0030(8) -0.0070(10) 0.0095(11)
C25 0.0470(15) 0.0192(10) 0.0205(10) 0.0017(8) -0.0094(10) -0.0076(10)
C26 0.0279(10) 0.0222(10) 0.0175(9) 0.0006(8) -0.0046(8) -0.0061(8)
C27 0.0123(8) 0.0180(8) 0.0172(8) -0.0024(7) -0.0007(7) 0.0007(6)
C28 0.0143(8) 0.0215(9) 0.0225(10) -0.0040(8) -0.0015(7) -0.0052(7)
C29 0.0201(9) 0.0163(8) 0.0204(9) -0.0034(7) -0.0010(7) -0.0052(7)
C30 0.0189(8) 0.0120(7) 0.0165(8) -0.0026(7) -0.0005(7) 0.0001(6)
C31 0.0253(10) 0.0118(8) 0.0224(10) -0.0031(7) -0.0010(8) 0.0022(7)
C32 0.0233(10) 0.0153(8) 0.0235(10) -0.0026(8) -0.0022(8) 0.0076(7)
C33 0.0137(8) 0.0179(8) 0.0217(9) -0.0017(7) -0.0016(7) 0.0053(7)
C34 0.0129(7) 0.0132(8) 0.0134(8) 0.0001(6) -0.0002(6) 0.0007(6)
C35 0.0130(7) 0.0131(7) 0.0120(7) -0.0006(6) 0.0000(6) 0.0008(6)
C36 0.0116(8) 0.0137(8) 0.0186(9) -0.0032(6) -0.0024(7) -0.0011(6)
C37 0.0108(7) 0.0111(7) 0.0135(7) -0.0015(6) 0.0008(6) -0.0017(6)
C38 0.0125(8) 0.0130(7) 0.0178(8) 0.0011(7) -0.0022(7) -0.0022(6)
C39 0.0222(9) 0.0182(9) 0.0149(8) 0.0015(7) -0.0043(7) -0.0053(7)
C40 0.0259(10) 0.0225(10) 0.0152(8) -0.0030(7) 0.0033(8) -0.0075(8)
C41 0.0107(7) 0.0122(7) 0.0159(8) -0.0001(6) -0.0009(6) 0.0005(6)
C42 0.0174(8) 0.0143(8) 0.0163(8) 0.0009(7) -0.0013(7) -0.0010(7)
C43 0.0292(11) 0.0200(9) 0.0204(9) 0.0082(8) -0.0008(8) 0.0004(8)
C44 0.0291(11) 0.0158(9) 0.0301(12) 0.0081(8) -0.0001(9) 0.0023(8)
C45 0.0191(9) 0.0100(8) 0.0333(11) 0.0004(8) 0.0004(8) 0.0019(7)
C46 0.0140(8) 0.0139(8) 0.0209(9) -0.0009(7) 0.0012(7) 0.0017(6)
C47 0.0229(9) 0.0161(8) 0.0118(7) 0.0015(7) 0.0013(7) -0.0031(7)
C48 0.0248(10) 0.0221(10) 0.0147(8) -0.0008(7) 0.0044(8) -0.0010(8)
C49 0.0331(12) 0.0260(11) 0.0175(10) 0.0007(8) 0.0094(9) 0.0034(9)
C50 0.0460(14) 0.0206(10) 0.0176(10) -0.0024(8) 0.0053(10) -0.0029(10)
C51 0.0386(13) 0.0281(12) 0.0189(10) -0.0040(9) -0.0020(9) -0.0095(10)
C52 0.0253(10) 0.0269(11) 0.0171(9) 0.0001(8) -0.0019(8) -0.0038(8)

loop_
_atom_type_symbol
_atom_type_scat_dispersion_real
_atom_type_scat_dispersion_imag
_atom_type_scat_Cromer_Mann_a1
_atom_type_scat_Cromer_Mann_b1
_atom_type_scat_Cromer_Mann_a2
_atom_type_scat_Cromer_Mann_b2
_atom_type_scat_Cromer_Mann_a3
_atom_type_scat_Cromer_Mann_b3
_atom_type_scat_Cromer_Mann_a4
_atom_type_scat_Cromer_Mann_b4
_atom_type_scat_Cromer_Mann_c
_atom_type_scat_source
C 0.0033 0.0016 2.3100 20.8439 1.0200 10.2075 1.5886 0.5687 0.8650 51.6512 0.2156 'International Tables Vol C 4.2.6.8 and 6.1.1.4'
H 0.0000 0.0000 0.4930 10.5109 0.3229 26.1257 0.1402 3.1424 0.0408 57.7998 0.0030 'International Tables Vol C 4.2.6.8 and 6.1.1.4'
B 0.0013 0.0007 2.0545 23.2185 1.3326 1.0210 1.0979 60.3498 0.7068 0.1403 -0.1932 'International Tables Vol C 4.2.6.8 and 6.1.1.4'
N 0.0061 0.0033 12.2126 0.0057 3.1322 9.8933 2.0125 28.9975 1.1663 0.5826 -11.5290 'International Tables Vol C 4.2.6.8 and 6.1.1.4'
O 0.0106 0.0060 3.0485 13.2771 2.2868 5.7011 1.5463 0.3239 0.8670 32.9089 0.2508 'International Tables Vol C 4.2.6.8 and 6.1.1.4'
F 0.0171 0.0103 3.5392 10.2825 2.6412 4.2944 1.5170 0.2615 1.0243 26.1476 0.2776 'International Tables Vol C 4.2.6.8 and 6.1.1.4'

loop_
_geom_angle_atom_site_label_1
_geom_angle_atom_site_label_2
_geom_angle_atom_site_label_3
_geom_angle
_geom_angle_publ_flag
B1 N1 C1 134.07(16) yes
B1 N1 C9 105.86(15) yes
C1 N1 C9 119.73(16) yes
C10 N2 C14 115.7(2) yes
B2 N3 C27 134.15(16) yes
B2 N3 C35 106.24(15) yes
C27 N3 C35 119.50(17) yes
C36 N4 C40 115.62(19) yes
B1 O1 C8 109.77(14) yes
B2 O2 C34 110.45(14) yes
N1 B1 O1 99.64(14) yes
N1 B1 C11 102.74(15) yes
O1 B1 C11 108.43(15) yes
N1 B1 C15 117.25(16) yes
O1 B1 C15 109.89(16) yes
C11 B1 C15 117.20(16) yes
N3 B2 O2 99.23(14) yes
N3 B2 C37 106.28(14) yes
O2 B2 C37 107.59(15) yes
N3 B2 C41 112.59(15) yes
O2 B2 C41 111.81(15) yes
C37 B2 C41 117.62(16) yes
H1 C1 N1 120.1 no
H1 C1 C2 120.3 no
N1 C1 C2 119.66(18) yes
C1 C2 H2 119.6 no
C1 C2 C3 121.21(19) yes
H2 C2 C3 119.2 no
H3 C3 C2 120.2 no
H3 C3 C4 119.9 no
C2 C3 C4 119.92(18) yes
C3 C4 C5 128.67(18) yes
C3 C4 C9 115.28(17) yes
C5 C4 C9 116.03(18) yes
C4 C5 H5 120.1 no
C4 C5 C6 119.27(18) yes
H5 C5 C6 120.6 no
H6 C6 C5 117.8 no
H6 C6 C7 118.4 no
C5 C6 C7 123.78(18) yes
C6 C7 H7 121.2 no
C6 C7 C8 117.61(18) yes
H7 C7 C8 121.2 no
C7 C8 O1 129.18(18) yes
C7 C8 C9 118.84(17) yes
O1 C8 C9 111.95(16) yes
C8 C9 C4 124.48(17) yes
C8 C9 N1 111.31(16) yes
C4 C9 N1 124.20(17) yes
F1 C10 N2 114.43(18) yes
F1 C10 C11 116.50(18) yes
N2 C10 C11 129.1(2) yes
B1 C11 C10 122.90(17) yes
B1 C11 C12 123.72(17) yes
C10 C11 C12 113.13(18) yes
H12 C12 C11 119.3 no
H12 C12 C13 119.8 no
C11 C12 C13 120.9(2) yes
H13 C13 C12 120.6 no
H13 C13 C14 120.5 no
C12 C13 C14 118.9(2) yes
H14 C14 C13 119.1 no
H14 C14 N2 118.5 no
C13 C14 N2 122.3(2) yes
B1 C15 C16 126.17(17) yes
B1 C15 C20 116.98(17) yes
C16 C15 C20 116.76(18) yes
C15 C16 C17 120.52(18) yes
C15 C16 C21 122.29(18) yes
C17 C16 C21 117.15(18) yes
C16 C17 H17 119.2 no
C16 C17 C18 121.1(2) yes
H17 C17 C18 119.8 no
H18 C18 C17 120.1 no
H18 C18 C19 120.5 no
C17 C18 C19 119.41(19) yes
H19 C19 C18 120.2 no
H19 C19 C20 120.2 no
C18 C19 C20 119.6(2) yes
C15 C20 H20 118.8 no
C15 C20 C19 122.7(2) yes
H20 C20 C19 118.5 no
C16 C21 C22 119.5(2) yes
C16 C21 C26 121.6(2) yes
C22 C21 C26 118.8(2) yes
H22 C22 C21 119.6 no
H22 C22 C23 120.0 no
C21 C22 C23 120.5(2) yes
H23 C23 C22 120.3 no
H23 C23 C24 119.5 no
C22 C23 C24 120.2(3) yes
H24 C24 C23 120.2 no
H24 C24 C25 120.1 no
C23 C24 C25 119.7(2) yes
H25 C25 C24 119.9 no
H25 C25 C26 119.7 no
C24 C25 C26 120.4(2) yes
H26 C26 C21 119.6 no
H26 C26 C25 120.1 no
C21 C26 C25 120.3(2) yes
H27 C27 N3 120.3 no
H27 C27 C28 119.7 no
N3 C27 C28 120.01(18) yes
C27 C28 H28 119.6 no
C27 C28 C29 120.78(19) yes
H28 C28 C29 119.6 no
H29 C29 C28 120.0 no
H29 C29 C30 119.8 no
C28 C29 C30 120.15(18) yes
C29 C30 C31 128.86(19) yes
C29 C30 C35 115.15(18) yes
C31 C30 C35 115.99(18) yes
C30 C31 H31 119.5 no
C30 C31 C32 119.53(19) yes
H31 C31 C32 121.0 no
H32 C32 C31 117.9 no
H32 C32 C33 118.5 no
C31 C32 C33 123.53(18) yes
C32 C33 H33 121.7 no
C32 C33 C34 117.70(18) yes
H33 C33 C34 120.6 no
C33 C34 O2 128.99(18) yes
C33 C34 C35 118.83(18) yes
O2 C34 C35 112.12(16) yes
C34 C35 C30 124.43(17) yes
C34 C35 N3 111.16(16) yes
C30 C35 N3 124.39(17) yes
F2 C36 N4 113.98(17) yes
F2 C36 C37 116.85(18) yes
N4 C36 C37 129.17(19) yes
B2 C37 C36 124.36(17) yes
B2 C37 C38 122.71(16) yes
C36 C37 C38 112.73(18) yes
H38 C38 C37 119.1 no
H38 C38 C39 119.8 no
C37 C38 C39 121.11(19) yes
H39 C39 C38 120.6 no
H39 C39 C40 120.9 no
C38 C39 C40 118.53(19) yes
H40 C40 C39 118.7 no
H40 C40 N4 118.5 no
C39 C40 N4 122.79(19) yes
B2 C41 C42 123.54(17) yes
B2 C41 C46 119.43(17) yes
C42 C41 C46 117.00(18) yes
C41 C42 C43 120.4(2) yes
C41 C42 C47 122.51(18) yes
C43 C42 C47 117.13(19) yes
C42 C43 H43 119.7 no
C42 C43 C44 120.9(2) yes
H43 C43 C44 119.5 no
H44 C44 C43 120.5 no
H44 C44 C45 120.3 no
C43 C44 C45 119.2(2) yes
H45 C45 C44 120.0 no
H45 C45 C46 120.1 no
C44 C45 C46 119.9(2) yes
H46 C46 C41 118.6 no
H46 C46 C45 118.8 no
C41 C46 C45 122.6(2) yes
C42 C47 C48 120.73(19) yes
C42 C47 C52 120.2(2) yes
C48 C47 C52 119.1(2) yes
H48 C48 C47 119.6 no
H48 C48 C49 119.8 no
C47 C48 C49 120.6(2) yes
H49 C49 C48 120.4 no
H49 C49 C50 119.6 no
C48 C49 C50 119.9(2) yes
H50 C50 C49 120.3 no
H50 C50 C51 120.1 no
C49 C50 C51 119.7(2) yes
H51 C51 C50 119.6 no
H51 C51 C52 119.8 no
C50 C51 C52 120.5(2) yes
H52 C52 C51 120.0 no
H52 C52 C47 119.9 no
C51 C52 C47 120.2(2) yes

loop_
_geom_bond_atom_site_label_1
_geom_bond_atom_site_label_2
_geom_bond_distance
_geom_bond_publ_flag
H5 C5 0.950 no
H6 C6 0.950 no
H7 C7 0.950 no
H31 C31 0.950 no
H32 C32 0.950 no
H33 C33 0.950 no
H38 C38 0.950 no
H39 C39 0.950 no
H40 C40 0.950 no
H43 C43 0.950 no
H44 C44 0.950 no
H45 C45 0.950 no
H46 C46 0.950 no
H48 C48 0.950 no
H49 C49 0.950 no
H50 C50 0.950 no
H51 C51 0.950 no
H52 C52 0.950 no
N1 B1 1.631(3) yes
N1 C1 1.330(2) yes
N1 C9 1.362(2) yes
N2 C10 1.304(3) yes
N2 C14 1.347(3) yes
N3 B2 1.642(3) yes
N3 C27 1.327(2) yes
N3 C35 1.358(2) yes
N4 C36 1.308(3) yes
N4 C40 1.343(3) yes
O1 B1 1.511(2) yes
O1 C8 1.345(2) yes
O2 B2 1.508(2) yes
O2 C34 1.340(2) yes
F1 C10 1.358(2) yes
F2 C36 1.357(2) yes
B1 C11 1.620(3) yes
B1 C15 1.605(3) yes
B2 C37 1.617(3) yes
B2 C41 1.612(3) yes
H1 C1 0.950 no
H2 C2 0.950 no
H3 C3 0.950 no
H12 C12 0.950 no
H13 C13 0.950 no
H14 C14 0.950 no
H17 C17 0.950 no
H18 C18 0.950 no
H19 C19 0.950 no
H20 C20 0.950 no
H22 C22 0.950 no
H23 C23 0.950 no
H24 C24 0.950 no
H25 C25 0.950 no
H26 C26 0.950 no
H27 C27 0.950 no
H28 C28 0.950 no
H29 C29 0.950 no
C1 C2 1.401(3) yes
C2 C3 1.377(3) yes
C3 C4 1.412(3) yes
C4 C5 1.418(3) yes
C4 C9 1.401(3) yes
C5 C6 1.377(3) yes
C6 C7 1.418(3) yes
C7 C8 1.372(3) yes
C8 C9 1.404(3) yes
C10 C11 1.395(3) yes
C11 C12 1.393(3) yes
C12 C13 1.386(3) yes
C13 C14 1.386(3) yes
C15 C16 1.413(3) yes
C15 C20 1.404(3) yes
C16 C17 1.400(3) yes
C16 C21 1.493(3) yes
C17 C18 1.392(3) yes
C18 C19 1.385(3) yes
C19 C20 1.395(3) yes
C21 C22 1.396(3) yes
C21 C26 1.393(3) yes
C22 C23 1.391(3) yes
C23 C24 1.380(4) yes
C24 C25 1.388(4) yes
C25 C26 1.388(3) yes
C27 C28 1.410(3) yes
C28 C29 1.369(3) yes
C29 C30 1.416(3) yes
C30 C31 1.420(3) yes
C30 C35 1.401(3) yes
C31 C32 1.375(3) yes
C32 C33 1.421(3) yes
C33 C34 1.374(3) yes
C34 C35 1.406(3) yes
C36 C37 1.398(3) yes
C37 C38 1.398(3) yes
C38 C39 1.391(3) yes
C39 C40 1.385(3) yes
C41 C42 1.411(3) yes
C41 C46 1.396(3) yes
C42 C43 1.403(3) yes
C42 C47 1.499(3) yes
C43 C44 1.391(3) yes
C44 C45 1.382(3) yes
C45 C46 1.388(3) yes
C47 C48 1.394(3) yes
C47 C52 1.390(3) yes
C48 C49 1.393(3) yes
C49 C50 1.388(4) yes
C50 C51 1.385(4) yes
C51 C52 1.393(3) yes

loop_
_geom_hbond_atom_site_label_D
_geom_hbond_atom_site_label_H
_geom_hbond_atom_site_label_A
_geom_hbond_site_symmetry_A
_geom_hbond_angle_DHA
_geom_hbond_distance_DH
_geom_hbond_distance_HA
_geom_hbond_distance_DA
_geom_hbond_publ_flag
C27 H27 O2 4_475 163.81(6) 0.950 2.498 3.421(3) yes
